data_4102745
loop_
_publ_author_name
'A. Daniel Schofield'
'Ainara Nova'
'Jonathan D. Selby'
'Catherine D. Manley'
'Andrew D. Schwarz'
'Eric Clot'
'Philip Mountford'

_publ_contact_author
;
 Professor P Mountford           
 Chemistry Reaearch Laboratory
 Mansfield Road
 Oxford
 OX1 3TA
 UK
;
_publ_contact_author_email Philip.Mountford@chem.ox.ac.uk
_publ_contact_author_fax '+44 1865 285141'
_publ_contact_author_phone '+44 1865 285140'
_publ_section_title
;
 M=N\a Cycloaddition and N\a-N\b Insertion in the Reactions of Titanium
 Hydrazido Compounds with Alkynes: A Combined Experimental and
 Computational Study
;
_journal_name_full 'Journal of the American Chemical Society'
_journal_page_first 10484
_journal_page_last 10497
_journal_paper_doi 10.1021/ja1036513
_journal_volume 132
_journal_year 2010
_chemical_formula_moiety 'C68 H94 F4 N12 Si4 Ti2'
_chemical_formula_sum 'C68 H94 F4 N12 Si4 Ti2'
_chemical_formula_weight 1363.71
_chemical_name_systematic
;
[Ti(N2NMe){NCC(Me)NPh2}(py)]2(m-2,3,5,6-C6F4)
;
_space_group_IT_number 2
_symmetry_cell_setting triclinic
_symmetry_space_group_name_Hall '-P 1'
_symmetry_space_group_name_H-M 'P -1'
_atom_sites_solution_hydrogens geom
_atom_sites_solution_primary direct
_atom_sites_solution_secondary difmap
_cell_angle_alpha 82.9647(5)
_cell_angle_beta 73.1733(5)
_cell_angle_gamma 66.2377(6)
_cell_formula_units_Z 1
_cell_length_a 10.07570(10)
_cell_length_b 12.3241(2)
_cell_length_c 16.9363(2)
_cell_measurement_reflns_used 8071
_cell_measurement_temperature 150
_cell_measurement_theta_max 27
_cell_measurement_theta_min 5
_cell_volume 1842.31(4)
_computing_cell_refinement 'DENZO/SCALEPACK (Otwinowski & Minor, 1997)'
_computing_data_collection 'COLLECT (Nonius, 1997-2001).'
_computing_data_reduction 'DENZO/SCALEPACK (Otwinowski & Minor, 1997)'
_computing_molecular_graphics 'CAMERON (Watkin et al., 1996)'
_computing_publication_material 'CRYSTALS (Betteridge et al., 2003)'
_computing_structure_refinement 'CRYSTALS (Betteridge et al., 2003)'
_computing_structure_solution 'SIR92 (Altomare et al., 1994)'
_diffrn_ambient_temperature 150
_diffrn_measured_fraction_theta_full 0.992
_diffrn_measured_fraction_theta_max 0.991
_diffrn_measurement_device 'Nonius KappaCCD'
_diffrn_measurement_device_type Area
_diffrn_measurement_method \w
_diffrn_radiation_monochromator graphite
_diffrn_radiation_type 'Mo K\a'
_diffrn_radiation_wavelength 0.71073
_diffrn_reflns_av_R_equivalents 0.041
_diffrn_reflns_limit_h_max 12
_diffrn_reflns_limit_h_min -13
_diffrn_reflns_limit_k_max 16
_diffrn_reflns_limit_k_min -15
_diffrn_reflns_limit_l_max 19
_diffrn_reflns_limit_l_min -22
_diffrn_reflns_number 39225
_diffrn_reflns_theta_full 26.407
_diffrn_reflns_theta_max 27.507
_diffrn_reflns_theta_min 5.110
_diffrn_standards_number 0
_exptl_absorpt_coefficient_mu 0.339
_exptl_absorpt_correction_T_max 0.93
_exptl_absorpt_correction_T_min 0.84
_exptl_absorpt_correction_type multi-scan
_exptl_absorpt_process_details 'DENZO/SCALEPACK (Otwinowski & Minor, 1997)'
_exptl_crystal_colour orange
_exptl_crystal_density_diffrn 1.229
_exptl_crystal_density_method 'not measured'
_exptl_crystal_description block
_exptl_crystal_F_000 722
_exptl_crystal_size_max 0.20
_exptl_crystal_size_mid 0.20
_exptl_crystal_size_min 0.20
_refine_diff_density_max 0.71
_refine_diff_density_min -0.42
_refine_ls_extinction_method None
_refine_ls_goodness_of_fit_ref 1.1088
_refine_ls_hydrogen_treatment constr
_refine_ls_matrix_type full
_refine_ls_number_parameters 406
_refine_ls_number_reflns 6224
_refine_ls_number_restraints 0
_refine_ls_R_factor_all 0.0640
_refine_ls_R_factor_gt 0.0475
_refine_ls_shift/su_max 0.000677
_refine_ls_structure_factor_coef F
_refine_ls_weighting_details
;
 Method, part 1, Chebychev polynomial, (Watkin, 1994, Prince, 1982) 
 [weight] = 1.0/[A~0~*T~0~(x)+A~1~*T~1~(x) ... +A~n-1~]*T~n-1~(x)] 
 where A~i~ are the Chebychev coefficients listed below and x= Fcalc/Fmax 
 Method = Robust Weighting (Prince, 1982) 
 W = [weight] * [1-(deltaF/6*sigmaF)^2^]^2^ 
 A~i~ are: 
 0.613 0.315 0.337 
;
_refine_ls_weighting_scheme calc
_refine_ls_wR_factor_all 0.0575
_refine_ls_wR_factor_gt 0.0483
_refine_ls_wR_factor_ref 0.0475
_reflns_limit_h_max 13
_reflns_limit_h_min -12
_reflns_limit_k_max 16
_reflns_limit_k_min -15
_reflns_limit_l_max 22
_reflns_limit_l_min 0
_reflns_number_gt 6693
_reflns_number_total 8372
_reflns_threshold_expression I>2.0\s(I)
_oxford_diffrn_Wilson_B_factor 2.26
_oxford_diffrn_Wilson_scale 5.28
_oxford_refine_ls_r_factor_ref 0.0430
_oxford_refine_ls_scale 0.4390(6)
_oxford_reflns_number_all 8372
_oxford_reflns_threshold_expression_ref I>3.0\s(I)
_cod_data_source_file ja1036513_si_002_6.cif
_cod_data_source_block compound_20
_cod_original_sg_symbol_H-M 'P -1 '
_cod_database_code 4102745

loop_
_symmetry_equiv_pos_as_xyz
x,y,z
-x,-y,-z

loop_
_atom_site_label
_atom_site_type_symbol
_atom_site_fract_x
_atom_site_fract_y
_atom_site_fract_z
_atom_site_U_iso_or_equiv
_atom_site_occupancy
_atom_site_adp_type
_atom_site_refinement_flags_posn
Ti1 Ti 1.03200(4) 0.30688(3) 0.246097(19) 0.0208 1.0000 Uani .
N1 N 0.98279(18) 0.44111(14) 0.29449(9) 0.0239 1.0000 Uani .
N2 N 0.82044(18) 0.68258(14) 0.24053(10) 0.0254 1.0000 Uani .
N3 N 0.8810(2) 0.23311(16) 0.29205(11) 0.0317 1.0000 Uani .
N4 N 1.20558(19) 0.27690(17) 0.14511(10) 0.0334 1.0000 Uani .
N5 N 0.92280(19) 0.33858(15) 0.14354(10) 0.0290 1.0000 Uani .
N6 N 1.19016(19) 0.18229(14) 0.31495(10) 0.0290 1.0000 Uani .
C1 C 0.93685(19) 0.54138(16) 0.33798(10) 0.0212 1.0000 Uani .
C2 C 0.8637(2) 0.65426(16) 0.31685(11) 0.0246 1.0000 Uani .
C3 C 0.9693(2) 0.52141(15) 0.42113(11) 0.0210 1.0000 Uani .
C4 C 0.8730(2) 0.49485(16) 0.49021(11) 0.0226 1.0000 Uani .
C5 C 1.0964(2) 0.52655(17) 0.43371(11) 0.0238 1.0000 Uani .
C6 C 0.8162(3) 0.7597(2) 0.36964(15) 0.0459 1.0000 Uani .
C7 C 0.9038(2) 0.74179(17) 0.18260(11) 0.0258 1.0000 Uani .
C8 C 1.0578(2) 0.67884(19) 0.15208(13) 0.0336 1.0000 Uani .
C9 C 1.1475(3) 0.7344(2) 0.10189(14) 0.0409 1.0000 Uani .
C10 C 1.0852(3) 0.8524(2) 0.08109(14) 0.0431 1.0000 Uani .
C11 C 0.9328(3) 0.9152(2) 0.10992(15) 0.0427 1.0000 Uani .
C12 C 0.8416(3) 0.86087(19) 0.16133(13) 0.0350 1.0000 Uani .
C13 C 0.6752(2) 0.69564(17) 0.24145(12) 0.0271 1.0000 Uani .
C14 C 0.5914(2) 0.65179(19) 0.30925(13) 0.0338 1.0000 Uani .
C15 C 0.4502(3) 0.6581(2) 0.31063(16) 0.0442 1.0000 Uani .
C16 C 0.3880(3) 0.7077(3) 0.24547(17) 0.0492 1.0000 Uani .
C17 C 0.4697(3) 0.7502(2) 0.17841(15) 0.0445 1.0000 Uani .
C18 C 0.6118(2) 0.7450(2) 0.17533(13) 0.0350 1.0000 Uani .
C19 C 0.7943(3) 0.2252(3) 0.23710(16) 0.0487 1.0000 Uani .
C20 C 0.7763(3) 0.3295(3) 0.17644(16) 0.0487 1.0000 Uani .
C21 C 1.0319(3) 0.2380(2) 0.08958(16) 0.0465 1.0000 Uani .
C22 C 1.1865(3) 0.2417(3) 0.07061(15) 0.0499 1.0000 Uani .
C23 C 0.9062(3) 0.4524(2) 0.09819(16) 0.0489 1.0000 Uani .
C24 C 0.6048(3) 0.3139(3) 0.43088(18) 0.0508 1.0000 Uani .
C25 C 0.7910(4) 0.0524(3) 0.39573(19) 0.0581 1.0000 Uani .
C26 C 0.9099(3) 0.1961(2) 0.46681(14) 0.0423 1.0000 Uani .
C27 C 1.3717(3) 0.3768(3) 0.21607(17) 0.0523 1.0000 Uani .
C28 C 1.5349(3) 0.1525(3) 0.1127(3) 0.0793 1.0000 Uani .
C29 C 1.4005(3) 0.3914(3) 0.03513(16) 0.0533 1.0000 Uani .
C30 C 1.2477(3) 0.0664(2) 0.29754(15) 0.0398 1.0000 Uani .
C31 C 1.3569(3) -0.0172(2) 0.33136(17) 0.0491 1.0000 Uani .
C32 C 1.4102(3) 0.0196(2) 0.38535(16) 0.0478 1.0000 Uani .
C33 C 1.3511(3) 0.1383(2) 0.40459(15) 0.0435 1.0000 Uani .
C34 C 1.2412(2) 0.21581(19) 0.36853(13) 0.0346 1.0000 Uani .
Si1 Si 0.80125(7) 0.20184(5) 0.39258(4) 0.0325 1.0000 Uani .
Si2 Si 1.37122(6) 0.29785(6) 0.12858(4) 0.0364 1.0000 Uani .
F1 F 0.74533(12) 0.49063(12) 0.48347(7) 0.0326 1.0000 Uani .
F2 F 1.19340(14) 0.55519(13) 0.36996(7) 0.0395 1.0000 Uani .
H61 H 0.8485 0.7342 0.4186 0.0535 1.0000 Uiso R
H62 H 0.8602 0.8129 0.3401 0.0535 1.0000 Uiso R
H63 H 0.7098 0.7988 0.3836 0.0535 1.0000 Uiso R
H81 H 1.1016 0.5974 0.1658 0.0391 1.0000 Uiso R
H91 H 1.2525 0.6909 0.0816 0.0506 1.0000 Uiso R
H101 H 1.1472 0.8903 0.0470 0.0568 1.0000 Uiso R
H111 H 0.8896 0.9961 0.0946 0.0531 1.0000 Uiso R
H121 H 0.7368 0.9052 0.1819 0.0402 1.0000 Uiso R
H141 H 0.6320 0.6175 0.3547 0.0426 1.0000 Uiso R
H151 H 0.3954 0.6279 0.3570 0.0566 1.0000 Uiso R
H161 H 0.2910 0.7123 0.2468 0.0637 1.0000 Uiso R
H171 H 0.4280 0.7841 0.1333 0.0559 1.0000 Uiso R
H181 H 0.6659 0.7748 0.1284 0.0421 1.0000 Uiso R
H191 H 0.8469 0.1528 0.2076 0.0676 1.0000 Uiso R
H192 H 0.6982 0.2285 0.2690 0.0676 1.0000 Uiso R
H201 H 0.7050 0.4006 0.2042 0.0624 1.0000 Uiso R
H202 H 0.7431 0.3163 0.1328 0.0624 1.0000 Uiso R
H211 H 1.0334 0.1656 0.1169 0.0563 1.0000 Uiso R
H212 H 1.0041 0.2438 0.0398 0.0563 1.0000 Uiso R
H221 H 1.1958 0.2978 0.0278 0.0581 1.0000 Uiso R
H222 H 1.2613 0.1656 0.0535 0.0581 1.0000 Uiso R
H231 H 1.0020 0.4570 0.0772 0.0592 1.0000 Uiso R
H232 H 0.8415 0.5167 0.1346 0.0592 1.0000 Uiso R
H233 H 0.8645 0.4562 0.0538 0.0592 1.0000 Uiso R
H241 H 0.5630 0.2951 0.4861 0.0619 1.0000 Uiso R
H242 H 0.6068 0.3906 0.4289 0.0619 1.0000 Uiso R
H243 H 0.5450 0.3126 0.3969 0.0619 1.0000 Uiso R
H251 H 0.7473 0.0344 0.4508 0.0738 1.0000 Uiso R
H252 H 0.8895 -0.0060 0.3768 0.0738 1.0000 Uiso R
H253 H 0.7312 0.0534 0.3612 0.0738 1.0000 Uiso R
H261 H 0.8599 0.1786 0.5206 0.0485 1.0000 Uiso R
H262 H 0.9170 0.2705 0.4672 0.0485 1.0000 Uiso R
H263 H 1.0079 0.1361 0.4504 0.0485 1.0000 Uiso R
H271 H 1.4215 0.4292 0.1940 0.0666 1.0000 Uiso R
H272 H 1.4252 0.3195 0.2505 0.0666 1.0000 Uiso R
H273 H 1.2715 0.4200 0.2467 0.0666 1.0000 Uiso R
H281 H 1.6251 0.1653 0.1037 0.0881 1.0000 Uiso R
H282 H 1.5238 0.1040 0.1603 0.0881 1.0000 Uiso R
H283 H 1.5391 0.1143 0.0661 0.0881 1.0000 Uiso R
H291 H 1.4920 0.4016 0.0274 0.0650 1.0000 Uiso R
H292 H 1.3193 0.4666 0.0422 0.0650 1.0000 Uiso R
H293 H 1.4051 0.3536 -0.0118 0.0650 1.0000 Uiso R
H301 H 1.2117 0.0407 0.2603 0.0459 1.0000 Uiso R
H311 H 1.3949 -0.0986 0.3177 0.0514 1.0000 Uiso R
H321 H 1.4863 -0.0360 0.4088 0.0509 1.0000 Uiso R
H331 H 1.3851 0.1661 0.4418 0.0515 1.0000 Uiso R
H341 H 1.1995 0.2973 0.3825 0.0408 1.0000 Uiso R

loop_
_atom_site_aniso_label
_atom_site_aniso_U_11
_atom_site_aniso_U_22
_atom_site_aniso_U_33
_atom_site_aniso_U_23
_atom_site_aniso_U_13
_atom_site_aniso_U_12
Ti1 0.02084(16) 0.02245(16) 0.02065(15) -0.00127(11) -0.00586(11) -0.00925(12)
N1 0.0284(8) 0.0244(7) 0.0215(7) 0.0006(6) -0.0111(6) -0.0097(6)
N2 0.0248(8) 0.0268(8) 0.0238(7) 0.0025(6) -0.0083(6) -0.0088(6)
N3 0.0348(9) 0.0383(9) 0.0317(9) 0.0009(7) -0.0105(7) -0.0231(8)
N4 0.0262(8) 0.0448(10) 0.0268(8) -0.0047(7) -0.0037(7) -0.0121(7)
N5 0.0295(8) 0.0351(9) 0.0240(8) -0.0029(7) -0.0094(6) -0.0119(7)
N6 0.0294(8) 0.0253(8) 0.0294(8) -0.0008(6) -0.0083(7) -0.0071(6)
C1 0.0205(8) 0.0247(8) 0.0202(8) 0.0000(6) -0.0056(6) -0.0105(7)
C2 0.0284(9) 0.0239(9) 0.0215(8) -0.0005(7) -0.0082(7) -0.0090(7)
C3 0.0247(8) 0.0200(8) 0.0201(8) 0.0008(6) -0.0071(7) -0.0099(7)
C4 0.0211(8) 0.0270(9) 0.0241(8) -0.0009(7) -0.0074(7) -0.0124(7)
C5 0.0255(9) 0.0302(9) 0.0191(8) 0.0013(7) -0.0042(7) -0.0159(7)
C6 0.0714(17) 0.0258(10) 0.0365(12) -0.0052(9) -0.0270(12) -0.0047(10)
C7 0.0274(9) 0.0292(9) 0.0222(8) 0.0014(7) -0.0093(7) -0.0108(8)
C8 0.0289(10) 0.0360(11) 0.0328(10) 0.0033(8) -0.0103(8) -0.0090(8)
C9 0.0300(10) 0.0604(15) 0.0357(11) -0.0007(10) -0.0088(9) -0.0207(10)
C10 0.0532(14) 0.0593(15) 0.0292(10) 0.0057(10) -0.0090(10) -0.0372(12)
C11 0.0591(15) 0.0364(12) 0.0369(12) 0.0095(9) -0.0173(11) -0.0224(11)
C12 0.0364(11) 0.0307(10) 0.0335(10) 0.0023(8) -0.0088(9) -0.0096(9)
C13 0.0248(9) 0.0259(9) 0.0298(9) -0.0044(7) -0.0077(7) -0.0075(7)
C14 0.0357(11) 0.0376(11) 0.0337(10) 0.0029(8) -0.0116(9) -0.0189(9)
C15 0.0394(12) 0.0559(14) 0.0460(13) -0.0003(11) -0.0087(10) -0.0289(11)
C16 0.0375(12) 0.0702(17) 0.0520(14) -0.0078(12) -0.0155(11) -0.0285(12)
C17 0.0388(12) 0.0627(15) 0.0375(12) -0.0058(11) -0.0193(10) -0.0173(11)
C18 0.0330(11) 0.0453(12) 0.0269(10) -0.0039(8) -0.0108(8) -0.0124(9)
C19 0.0521(14) 0.0748(18) 0.0423(13) 0.0041(12) -0.0177(11) -0.0454(14)
C20 0.0390(12) 0.0741(18) 0.0433(13) -0.0013(12) -0.0177(10) -0.0271(12)
C21 0.0460(13) 0.0551(15) 0.0398(12) -0.0174(11) -0.0138(10) -0.0145(11)
C22 0.0393(12) 0.0736(18) 0.0325(11) -0.0240(12) -0.0005(10) -0.0170(12)
C23 0.0592(15) 0.0502(14) 0.0391(12) 0.0055(11) -0.0233(11) -0.0174(12)
C24 0.0353(12) 0.0589(16) 0.0610(16) -0.0164(13) -0.0050(11) -0.0217(11)
C25 0.076(2) 0.0455(14) 0.0617(17) 0.0065(12) -0.0096(14) -0.0405(14)
C26 0.0426(12) 0.0469(13) 0.0317(11) 0.0002(9) -0.0046(9) -0.0154(10)
C27 0.0392(13) 0.0808(19) 0.0482(14) 0.0001(13) -0.0111(11) -0.0350(13)
C28 0.0323(14) 0.0494(17) 0.138(3) -0.0052(19) -0.0101(17) -0.0047(12)
C29 0.0594(16) 0.0629(17) 0.0402(13) -0.0011(12) -0.0020(12) -0.0339(14)
C30 0.0440(12) 0.0301(10) 0.0409(12) -0.0022(9) -0.0125(10) -0.0084(9)
C31 0.0457(13) 0.0289(11) 0.0532(14) 0.0004(10) -0.0105(11) 0.0030(10)
C32 0.0375(12) 0.0447(13) 0.0446(13) 0.0087(10) -0.0145(10) 0.0008(10)
C33 0.0372(12) 0.0506(14) 0.0417(12) 0.0033(10) -0.0200(10) -0.0104(10)
C34 0.0336(10) 0.0318(10) 0.0366(11) -0.0006(8) -0.0145(9) -0.0072(8)
Si1 0.0343(3) 0.0321(3) 0.0329(3) -0.0002(2) -0.0028(2) -0.0190(2)
Si2 0.0223(3) 0.0419(3) 0.0385(3) 0.0003(2) -0.0019(2) -0.0103(2)
F1 0.0252(6) 0.0540(7) 0.0282(6) 0.0011(5) -0.0095(4) -0.0237(5)
F2 0.0395(7) 0.0711(9) 0.0226(6) 0.0083(5) -0.0062(5) -0.0400(7)

loop_
_atom_type_symbol
_atom_type_scat_dispersion_real
_atom_type_scat_dispersion_imag
_atom_type_scat_Cromer_Mann_a1
_atom_type_scat_Cromer_Mann_b1
_atom_type_scat_Cromer_Mann_a2
_atom_type_scat_Cromer_Mann_b2
_atom_type_scat_Cromer_Mann_a3
_atom_type_scat_Cromer_Mann_b3
_atom_type_scat_Cromer_Mann_a4
_atom_type_scat_Cromer_Mann_b4
_atom_type_scat_Cromer_Mann_c
_atom_type_scat_source
C 0.0033 0.0016 2.3100 20.8439 1.0200 10.2075 1.5886 0.5687 0.8650 51.6512 0.2156 'International Tables Vol C 4.2.6.8 and 6.1.1.4'
H 0.0000 0.0000 0.4930 10.5109 0.3229 26.1257 0.1402 3.1424 0.0408 57.7998 0.0030 'International Tables Vol C 4.2.6.8 and 6.1.1.4'
N 0.0061 0.0033 12.2126 0.0057 3.1322 9.8933 2.0125 28.9975 1.1663 0.5826 -11.5290 'International Tables Vol C 4.2.6.8 and 6.1.1.4'
F 0.0171 0.0103 3.5392 10.2825 2.6412 4.2944 1.5170 0.2615 1.0243 26.1476 0.2776 'International Tables Vol C 4.2.6.8 and 6.1.1.4'
Si 0.0817 0.0704 6.2915 2.4386 3.0353 32.3337 1.9891 0.6785 1.5410 81.6937 1.1407 'International Tables Vol C 4.2.6.8 and 6.1.1.4'
Ti 0.2776 0.4457 9.7595 7.8508 7.3558 0.5000 1.6991 35.6338 1.9021 116.1050 1.2807 'International Tables Vol C 4.2.6.8 and 6.1.1.4'

loop_
_geom_angle_atom_site_label_1
_geom_angle_site_symmetry_1
_geom_angle_atom_site_label_2
_geom_angle_atom_site_label_3
_geom_angle_site_symmetry_3
_geom_angle
_geom_angle_publ_flag
N1 . Ti1 N3 . 112.58(7) yes
N1 . Ti1 N4 . 112.76(8) yes
N3 . Ti1 N4 . 133.60(8) yes
N1 . Ti1 N5 . 110.42(7) yes
N3 . Ti1 N5 . 78.64(7) yes
N4 . Ti1 N5 . 77.04(7) yes
N1 . Ti1 N6 . 100.53(7) yes
N3 . Ti1 N6 . 92.51(7) yes
N4 . Ti1 N6 . 88.57(7) yes
N5 . Ti1 N6 . 148.91(6) yes
Ti1 . N1 C1 . 174.71(14) yes
C2 . N2 C7 . 112.86(15) yes
C2 . N2 C13 . 118.39(15) yes
C7 . N2 C13 . 123.34(16) yes
Ti1 . N3 C19 . 117.71(14) yes
Ti1 . N3 Si1 . 131.03(10) yes
C19 . N3 Si1 . 109.80(14) yes
Ti1 . N4 C22 . 116.38(14) yes
Ti1 . N4 Si2 . 129.94(10) yes
C22 . N4 Si2 . 113.43(14) yes
Ti1 . N5 C20 . 108.66(13) yes
Ti1 . N5 C21 . 100.04(13) yes
C20 . N5 C21 . 112.04(19) yes
Ti1 . N5 C23 . 115.23(14) yes
C20 . N5 C23 . 110.36(19) yes
C21 . N5 C23 . 110.18(19) yes
Ti1 . N6 C30 . 118.25(14) yes
Ti1 . N6 C34 . 124.23(13) yes
C30 . N6 C34 . 117.32(18) yes
N1 . C1 C2 . 128.23(16) yes
N1 . C1 C3 . 114.92(15) yes
C2 . C1 C3 . 116.83(16) yes
N2 . C2 C1 . 121.28(16) yes
N2 . C2 C6 . 114.31(16) yes
C1 . C2 C6 . 124.38(17) yes
C1 . C3 C4 . 121.38(15) yes
C1 . C3 C5 . 122.87(15) yes
C4 . C3 C5 . 115.75(16) yes
C3 . C4 C5 2_766 121.85(16) yes
C3 . C4 F1 . 119.39(16) yes
C5 2_766 C4 F1 . 118.76(16) yes
C3 . C5 C4 2_766 122.40(16) yes
C3 . C5 F2 . 119.23(15) yes
C4 2_766 C5 F2 . 118.37(16) yes
C2 . C6 H61 . 109.5 no
C2 . C6 H62 . 109.5 no
H61 . C6 H62 . 109.5 no
C2 . C6 H63 . 109.5 no
H61 . C6 H63 . 109.5 no
H62 . C6 H63 . 109.5 no
N2 . C7 C8 . 117.48(17) yes
N2 . C7 C12 . 123.33(18) yes
C8 . C7 C12 . 118.92(19) yes
C7 . C8 C9 . 120.4(2) yes
C7 . C8 H81 . 119.8 no
C9 . C8 H81 . 119.8 no
C8 . C9 C10 . 120.4(2) yes
C8 . C9 H91 . 119.8 no
C10 . C9 H91 . 119.8 no
C9 . C10 C11 . 119.8(2) yes
C9 . C10 H101 . 120.1 no
C11 . C10 H101 . 120.1 no
C10 . C11 C12 . 120.4(2) yes
C10 . C11 H111 . 119.8 no
C12 . C11 H111 . 119.8 no
C11 . C12 C7 . 120.1(2) yes
C11 . C12 H121 . 120.0 no
C7 . C12 H121 . 120.0 no
N2 . C13 C14 . 119.20(18) yes
N2 . C13 C18 . 122.85(18) yes
C14 . C13 C18 . 117.86(18) yes
C13 . C14 C15 . 120.9(2) yes
C13 . C14 H141 . 119.6 no
C15 . C14 H141 . 119.5 no
C14 . C15 C16 . 120.9(2) yes
C14 . C15 H151 . 119.6 no
C16 . C15 H151 . 119.5 no
C15 . C16 C17 . 118.7(2) yes
C15 . C16 H161 . 120.6 no
C17 . C16 H161 . 120.7 no
C16 . C17 C18 . 121.6(2) yes
C16 . C17 H171 . 119.2 no
C18 . C17 H171 . 119.2 no
C13 . C18 C17 . 120.0(2) yes
C13 . C18 H181 . 119.9 no
C17 . C18 H181 . 120.0 no
N3 . C19 C20 . 108.50(19) yes
N3 . C19 H191 . 109.6 no
C20 . C19 H191 . 109.6 no
N3 . C19 H192 . 109.8 no
C20 . C19 H192 . 109.8 no
H191 . C19 H192 . 109.5 no
C19 . C20 N5 . 108.0(2) yes
C19 . C20 H201 . 109.8 no
N5 . C20 H201 . 109.8 no
C19 . C20 H202 . 109.9 no
N5 . C20 H202 . 109.9 no
H201 . C20 H202 . 109.5 no
N5 . C21 C22 . 108.85(19) yes
N5 . C21 H211 . 109.6 no
C22 . C21 H211 . 109.5 no
N5 . C21 H212 . 109.7 no
C22 . C21 H212 . 109.7 no
H211 . C21 H212 . 109.5 no
C21 . C22 N4 . 109.15(18) yes
C21 . C22 H221 . 109.4 no
N4 . C22 H221 . 109.5 no
C21 . C22 H222 . 109.7 no
N4 . C22 H222 . 109.6 no
H221 . C22 H222 . 109.5 no
N5 . C23 H231 . 109.4 no
N5 . C23 H232 . 109.5 no
H231 . C23 H232 . 109.5 no
N5 . C23 H233 . 109.5 no
H231 . C23 H233 . 109.5 no
H232 . C23 H233 . 109.5 no
Si1 . C24 H241 . 109.5 no
Si1 . C24 H242 . 109.4 no
H241 . C24 H242 . 109.5 no
Si1 . C24 H243 . 109.4 no
H241 . C24 H243 . 109.5 no
H242 . C24 H243 . 109.5 no
Si1 . C25 H251 . 109.5 no
Si1 . C25 H252 . 109.4 no
H251 . C25 H252 . 109.5 no
Si1 . C25 H253 . 109.5 no
H251 . C25 H253 . 109.5 no
H252 . C25 H253 . 109.5 no
Si1 . C26 H261 . 109.5 no
Si1 . C26 H262 . 109.5 no
H261 . C26 H262 . 109.5 no
Si1 . C26 H263 . 109.4 no
H261 . C26 H263 . 109.5 no
H262 . C26 H263 . 109.5 no
Si2 . C27 H271 . 108.5 no
Si2 . C27 H272 . 108.4 no
H271 . C27 H272 . 109.5 no
Si2 . C27 H273 . 110.2 no
H271 . C27 H273 . 110.1 no
H272 . C27 H273 . 110.1 no
Si2 . C28 H281 . 109.5 no
Si2 . C28 H282 . 109.5 no
H281 . C28 H282 . 109.5 no
Si2 . C28 H283 . 109.4 no
H281 . C28 H283 . 109.5 no
H282 . C28 H283 . 109.5 no
Si2 . C29 H291 . 109.5 no
Si2 . C29 H292 . 109.4 no
H291 . C29 H292 . 109.5 no
Si2 . C29 H293 . 109.5 no
H291 . C29 H293 . 109.5 no
H292 . C29 H293 . 109.5 no
N6 . C30 C31 . 122.9(2) yes
N6 . C30 H301 . 118.6 no
C31 . C30 H301 . 118.6 no
C30 . C31 C32 . 118.9(2) yes
C30 . C31 H311 . 120.5 no
C32 . C31 H311 . 120.6 no
C31 . C32 C33 . 119.0(2) yes
C31 . C32 H321 . 120.5 no
C33 . C32 H321 . 120.5 no
C32 . C33 C34 . 118.4(2) yes
C32 . C33 H331 . 120.8 no
C34 . C33 H331 . 120.8 no
C33 . C34 N6 . 123.6(2) yes
C33 . C34 H341 . 118.2 no
N6 . C34 H341 . 118.2 no
C25 . Si1 C24 . 107.83(14) yes
C25 . Si1 C26 . 107.02(13) yes
C24 . Si1 C26 . 108.14(12) yes
C25 . Si1 N3 . 108.77(12) yes
C24 . Si1 N3 . 110.84(12) yes
C26 . Si1 N3 . 114.00(10) yes
C27 . Si2 C28 . 109.04(17) yes
C27 . Si2 C29 . 105.96(13) yes
C28 . Si2 C29 . 107.90(17) yes
C27 . Si2 N4 . 112.30(10) yes
C28 . Si2 N4 . 110.36(13) yes
C29 . Si2 N4 . 111.10(12) yes

loop_
_geom_bond_atom_site_label_1
_geom_bond_atom_site_label_2
_geom_bond_site_symmetry_2
_geom_bond_distance
_geom_bond_publ_flag
Ti1 N1 . 1.7578(15) yes
Ti1 N3 . 2.0008(17) yes
Ti1 N4 . 2.0057(17) yes
Ti1 N5 . 2.2303(16) yes
Ti1 N6 . 2.2186(17) yes
N1 C1 . 1.360(2) yes
N2 C2 . 1.440(2) yes
N2 C7 . 1.429(2) yes
N2 C13 . 1.402(2) yes
N3 C19 . 1.483(3) yes
N3 Si1 . 1.7292(18) yes
N4 C22 . 1.469(3) yes
N4 Si2 . 1.7290(19) yes
N5 C20 . 1.464(3) yes
N5 C21 . 1.475(3) yes
N5 C23 . 1.485(3) yes
N6 C30 . 1.342(3) yes
N6 C34 . 1.338(3) yes
C1 C2 . 1.346(3) yes
C1 C3 . 1.506(2) yes
C2 C6 . 1.501(3) yes
C3 C4 . 1.386(2) yes
C3 C5 . 1.384(2) yes
C4 C5 2_766 1.381(2) yes
C4 F1 . 1.346(2) yes
C5 F2 . 1.349(2) yes
C6 H61 . 0.950 no
C6 H62 . 0.950 no
C6 H63 . 0.950 no
C7 C8 . 1.393(3) yes
C7 C12 . 1.392(3) yes
C8 C9 . 1.386(3) yes
C8 H81 . 0.950 no
C9 C10 . 1.378(4) yes
C9 H91 . 0.950 no
C10 C11 . 1.377(4) yes
C10 H101 . 0.950 no
C11 C12 . 1.393(3) yes
C11 H111 . 0.950 no
C12 H121 . 0.950 no
C13 C14 . 1.406(3) yes
C13 C18 . 1.402(3) yes
C14 C15 . 1.387(3) yes
C14 H141 . 0.950 no
C15 C16 . 1.382(4) yes
C15 H151 . 0.950 no
C16 C17 . 1.379(4) yes
C16 H161 . 0.950 no
C17 C18 . 1.393(3) yes
C17 H171 . 0.950 no
C18 H181 . 0.950 no
C19 C20 . 1.529(4) yes
C19 H191 . 0.950 no
C19 H192 . 0.950 no
C20 H201 . 0.950 no
C20 H202 . 0.950 no
C21 C22 . 1.515(4) yes
C21 H211 . 0.950 no
C21 H212 . 0.950 no
C22 H221 . 0.950 no
C22 H222 . 0.950 no
C23 H231 . 0.950 no
C23 H232 . 0.950 no
C23 H233 . 0.950 no
C24 Si1 . 1.876(3) yes
C24 H241 . 0.950 no
C24 H242 . 0.950 no
C24 H243 . 0.950 no
C25 Si1 . 1.879(3) yes
C25 H251 . 0.950 no
C25 H252 . 0.950 no
C25 H253 . 0.950 no
C26 Si1 . 1.870(3) yes
C26 H261 . 0.950 no
C26 H262 . 0.950 no
C26 H263 . 0.950 no
C27 Si2 . 1.872(3) yes
C27 H271 . 0.950 no
C27 H272 . 0.950 no
C27 H273 . 0.950 no
C28 Si2 . 1.865(3) yes
C28 H281 . 0.950 no
C28 H282 . 0.950 no
C28 H283 . 0.950 no
C29 Si2 . 1.865(3) yes
C29 H291 . 0.950 no
C29 H292 . 0.950 no
C29 H293 . 0.950 no
C30 C31 . 1.381(3) yes
C30 H301 . 0.950 no
C31 C32 . 1.383(4) yes
C31 H311 . 0.950 no
C32 C33 . 1.380(4) yes
C32 H321 . 0.950 no
C33 C34 . 1.381(3) yes
C33 H331 . 0.950 no
C34 H341 . 0.950 no
